data_7224241
loop_
_publ_author_name
'Attfield, Martin'
'Feygenson, Mikhail'
'Neuefeind, Joerg C.'
'Proffen, Thomas E.'
'Hriljac, J. A.'
'Lucas, Timothy C.'

_publ_section_title
;
 Reprobing the mechanism of negative thermal expansion in siliceous
 faujasite
;
_journal_name_full 'RSC Adv.'
_journal_paper_doi 10.1039/C5RA23827G
_journal_year 2016
_chemical_formula_sum 'O2 Si'
_chemical_formula_weight 60.08
_chemical_name_systematic ' ?'
_space_group_IT_number 227
_symmetry_cell_setting cubic
_symmetry_space_group_name_Hall '-F 4vw 2vw 3'
_symmetry_space_group_name_H-M 'F d -3 m :2'
_audit_creation_date 2015-07-02T12:47
_audit_creation_method 'from EXP file using GSAS2CIF'
_audit_update_record ' 2015-07-02T12:47  Initial CIF as created by GSAS2CIF'
_cell_angle_alpha 90.0
_cell_angle_beta 90.0
_cell_angle_gamma 90.0
_cell_formula_units_Z 192
_cell_length_a 24.2704(9)
_cell_length_b 24.2704
_cell_length_c 24.2704
_cell_volume 14296.5(5)
_computing_structure_refinement GSAS
_diffrn_radiation_probe neutron
_exptl_absorpt_correction_T_max 1.00000
_exptl_absorpt_correction_T_min 1.00000
_exptl_absorpt_process_details
;   GSAS Absorption/surface roughness correction: function number 0
 No correction is applied.
;
_pd_block_id 2015-07-02T12:47|ZDDAYC35A7200KBANK5|zdday|nomad
_pd_calc_method 'Rietveld Refinement'
_pd_instr_location ' ?'
_pd_meas_2theta_fixed 154.000
_pd_meas_number_of_points 3000
_pd_phase_name zdday
_pd_proc_info_datetime 2015-07-02T12:47:50
_pd_proc_info_excluded_regions ' ?'
_pd_proc_ls_background_function
;   GSAS Background function number 1 with 12 terms.
 Shifted Chebyshev function of 1st kind
      1:   8.430820E-02 2:   4.487630E-03 3:  -8.566830E-04 4:  -2.085300E-04
      5:  -2.269090E-03 6:   5.036520E-03 7:  -2.170820E-03 8:  -8.890100E-03
      9:  -5.732080E-0310:   1.657800E-0311:  -8.331330E-0412:  -4.930250E-04
;
_pd_proc_ls_peak_cutoff 0.00200
_pd_proc_ls_profile_function
;
 TOF Profile function number-3 with  21 terms
 Profile coefficients for exponential pseudovoigt
  convolution Von Dreele, 1990 (unpublished)
 Peak tails are ignored  where the intensity is below 0.0020 times the peak
   Aniso. broadening axis   0.0   0.0   1.0
;
_pd_proc_ls_prof_R_factor 0.0307
_pd_proc_ls_prof_wR_expected 0.0204
_pd_proc_ls_prof_wR_factor 0.0371
_pd_proc_number_of_points 3000
_pd_spec_mounting ' ?'
_refine_ls_goodness_of_fit_all 1.85
_refine_ls_matrix_type full
_refine_ls_number_parameters 32
_refine_ls_number_restraints 0
_refine_ls_R_Fsqd_factor 0.06904
_refine_ls_shift/su_max 0.06
_refine_ls_shift/su_mean 0.01
_reflns_d_resolution_high 0.560
_reflns_d_resolution_low 1.557
_reflns_limit_h_max 43
_reflns_limit_h_min 1
_reflns_limit_k_max 30
_reflns_limit_k_min 0
_reflns_limit_l_max 25
_reflns_limit_l_min 0
_reflns_number_total 1940
_cod_data_source_file c5ra23827g3.cif
_cod_data_source_block ZDDAYC35A7200KBANK5_publ
_cod_depositor_comments
;
The following automatic conversions were performed:

'_geom_bond_publ_flag' value 'N' changed to 'n' according to
/usr/data/users/saulius/crontab/automatic-downloads/rss-feeds/RSC/lib/dictionaries/cif_core.dic
dictionary named 'cif_core.dic' version 2.4.2 from 2011-04-26 (40
times).

'_geom_angle_publ_flag' value 'N' changed to 'n' according to
/usr/data/users/saulius/crontab/automatic-downloads/rss-feeds/RSC/lib/dictionaries/cif_core.dic
dictionary named 'cif_core.dic' version 2.4.2 from 2011-04-26 (10
times).

Automatic conversion script
Id: cif_fix_values 4268 2015-11-12 08:31:59Z antanas 
;
_cod_original_cell_volume 14296.5(16)
_cod_original_sg_symbol_H-M 'F d -3 m'
_cod_database_code 7224241
_gsas_exptl_extinct_corr_t_min 1.00000
_gsas_exptl_extinct_corr_t_max 1.00000

loop_
_symmetry_equiv_pos_site_id
_symmetry_equiv_pos_as_xyz
1 +x,+y,+z
2 +z,+x,+y
3 +y,+z,+x
4 +x+1/4,+y+1/4,-z
5 -z,+x+1/4,+y+1/4
6 +y+1/4,-z,+x+1/4
7 -z+1/4,+x+1/2,-y+3/4
8 -y+3/4,-z+1/4,+x+1/2
9 +y+1/2,-z+1/4,-x+3/4
10 -x+3/4,+y+1/2,-z+1/4
11 -z+1/4,-x+3/4,+y+1/2
12 +x+1/2,-y+3/4,-z+1/4
13 +y,+x,+z
14 +z,+y,+x
15 +x,+z,+y
16 +y+1/4,+x+1/4,-z
17 -z,+y+1/4,+x+1/4
18 +x+1/4,-z,+y+1/4
19 -z+1/4,+y+1/2,-x+3/4
20 -x+3/4,-z+1/4,+y+1/2
21 +x+1/2,-z+1/4,-y+3/4
22 -y+3/4,+x+1/2,-z+1/4
23 -z+1/4,-y+3/4,+x+1/2
24 +y+1/2,-x+3/4,-z+1/4
-1 -x,-y,-z
-2 -z,-x,-y
-3 -y,-z,-x
-4 -x+3/4,-y+3/4,+z
-5 +z,-x+3/4,-y+3/4
-6 -y+3/4,+z,-x+3/4
-7 +z+3/4,-x+1/2,+y+1/4
-8 +y+1/4,+z+3/4,-x+1/2
-9 -y+1/2,+z+3/4,+x+1/4
-10 +x+1/4,-y+1/2,+z+3/4
-11 +z+3/4,+x+1/4,-y+1/2
-12 -x+1/2,+y+1/4,+z+3/4
-13 -y,-x,-z
-14 -z,-y,-x
-15 -x,-z,-y
-16 -y+3/4,-x+3/4,+z
-17 +z,-y+3/4,-x+3/4
-18 -x+3/4,+z,-y+3/4
-19 +z+3/4,-y+1/2,+x+1/4
-20 +x+1/4,+z+3/4,-y+1/2
-21 -x+1/2,+z+3/4,+y+1/4
-22 +y+1/4,-x+1/2,+z+3/4
-23 +z+3/4,+y+1/4,-x+1/2
-24 -y+1/2,+x+1/4,+z+3/4
101 +x,+y+1/2,+z+1/2
102 +z,+x+1/2,+y+1/2
103 +y,+z+1/2,+x+1/2
104 +x+1/4,+y+3/4,-z+1/2
105 -z,+x+3/4,+y+3/4
106 +y+1/4,-z+1/2,+x+3/4
107 -z+1/4,+x,-y+1/4
108 -y+3/4,-z+3/4,+x
109 +y+1/2,-z+3/4,-x+1/4
110 -x+3/4,+y,-z+3/4
111 -z+1/4,-x+1/4,+y
112 +x+1/2,-y+1/4,-z+3/4
113 +y,+x+1/2,+z+1/2
114 +z,+y+1/2,+x+1/2
115 +x,+z+1/2,+y+1/2
116 +y+1/4,+x+3/4,-z+1/2
117 -z,+y+3/4,+x+3/4
118 +x+1/4,-z+1/2,+y+3/4
119 -z+1/4,+y,-x+1/4
120 -x+3/4,-z+3/4,+y
121 +x+1/2,-z+3/4,-y+1/4
122 -y+3/4,+x,-z+3/4
123 -z+1/4,-y+1/4,+x
124 +y+1/2,-x+1/4,-z+3/4
-101 -x,-y+1/2,-z+1/2
-102 -z,-x+1/2,-y+1/2
-103 -y,-z+1/2,-x+1/2
-104 -x+3/4,-y+1/4,+z+1/2
-105 +z,-x+1/4,-y+1/4
-106 -y+3/4,+z+1/2,-x+1/4
-107 +z+3/4,-x,+y+3/4
-108 +y+1/4,+z+1/4,-x
-109 -y+1/2,+z+1/4,+x+3/4
-110 +x+1/4,-y,+z+1/4
-111 +z+3/4,+x+3/4,-y
-112 -x+1/2,+y+3/4,+z+1/4
-113 -y,-x+1/2,-z+1/2
-114 -z,-y+1/2,-x+1/2
-115 -x,-z+1/2,-y+1/2
-116 -y+3/4,-x+1/4,+z+1/2
-117 +z,-y+1/4,-x+1/4
-118 -x+3/4,+z+1/2,-y+1/4
-119 +z+3/4,-y,+x+3/4
-120 +x+1/4,+z+1/4,-y
-121 -x+1/2,+z+1/4,+y+3/4
-122 +y+1/4,-x,+z+1/4
-123 +z+3/4,+y+3/4,-x
-124 -y+1/2,+x+3/4,+z+1/4
201 +x+1/2,+y,+z+1/2
202 +z+1/2,+x,+y+1/2
203 +y+1/2,+z,+x+1/2
204 +x+3/4,+y+1/4,-z+1/2
205 -z+1/2,+x+1/4,+y+3/4
206 +y+3/4,-z,+x+3/4
207 -z+3/4,+x+1/2,-y+1/4
208 -y+1/4,-z+1/4,+x
209 +y,-z+1/4,-x+1/4
210 -x+1/4,+y+1/2,-z+3/4
211 -z+3/4,-x+3/4,+y
212 +x,-y+3/4,-z+3/4
213 +y+1/2,+x,+z+1/2
214 +z+1/2,+y,+x+1/2
215 +x+1/2,+z,+y+1/2
216 +y+3/4,+x+1/4,-z+1/2
217 -z+1/2,+y+1/4,+x+3/4
218 +x+3/4,-z,+y+3/4
219 -z+3/4,+y+1/2,-x+1/4
220 -x+1/4,-z+1/4,+y
221 +x,-z+1/4,-y+1/4
222 -y+1/4,+x+1/2,-z+3/4
223 -z+3/4,-y+3/4,+x
224 +y,-x+3/4,-z+3/4
-201 -x+1/2,-y,-z+1/2
-202 -z+1/2,-x,-y+1/2
-203 -y+1/2,-z,-x+1/2
-204 -x+1/4,-y+3/4,+z+1/2
-205 +z+1/2,-x+3/4,-y+1/4
-206 -y+1/4,+z,-x+1/4
-207 +z+1/4,-x+1/2,+y+3/4
-208 +y+3/4,+z+3/4,-x
-209 -y,+z+3/4,+x+3/4
-210 +x+3/4,-y+1/2,+z+1/4
-211 +z+1/4,+x+1/4,-y
-212 -x,+y+1/4,+z+1/4
-213 -y+1/2,-x,-z+1/2
-214 -z+1/2,-y,-x+1/2
-215 -x+1/2,-z,-y+1/2
-216 -y+1/4,-x+3/4,+z+1/2
-217 +z+1/2,-y+3/4,-x+1/4
-218 -x+1/4,+z,-y+1/4
-219 +z+1/4,-y+1/2,+x+3/4
-220 +x+3/4,+z+3/4,-y
-221 -x,+z+3/4,+y+3/4
-222 +y+3/4,-x+1/2,+z+1/4
-223 +z+1/4,+y+1/4,-x
-224 -y,+x+1/4,+z+1/4
301 +x+1/2,+y+1/2,+z
302 +z+1/2,+x+1/2,+y
303 +y+1/2,+z+1/2,+x
304 +x+3/4,+y+3/4,-z
305 -z+1/2,+x+3/4,+y+1/4
306 +y+3/4,-z+1/2,+x+1/4
307 -z+3/4,+x,-y+3/4
308 -y+1/4,-z+3/4,+x+1/2
309 +y,-z+3/4,-x+3/4
310 -x+1/4,+y,-z+1/4
311 -z+3/4,-x+1/4,+y+1/2
312 +x,-y+1/4,-z+1/4
313 +y+1/2,+x+1/2,+z
314 +z+1/2,+y+1/2,+x
315 +x+1/2,+z+1/2,+y
316 +y+3/4,+x+3/4,-z
317 -z+1/2,+y+3/4,+x+1/4
318 +x+3/4,-z+1/2,+y+1/4
319 -z+3/4,+y,-x+3/4
320 -x+1/4,-z+3/4,+y+1/2
321 +x,-z+3/4,-y+3/4
322 -y+1/4,+x,-z+1/4
323 -z+3/4,-y+1/4,+x+1/2
324 +y,-x+1/4,-z+1/4
-301 -x+1/2,-y+1/2,-z
-302 -z+1/2,-x+1/2,-y
-303 -y+1/2,-z+1/2,-x
-304 -x+1/4,-y+1/4,+z
-305 +z+1/2,-x+1/4,-y+3/4
-306 -y+1/4,+z+1/2,-x+3/4
-307 +z+1/4,-x,+y+1/4
-308 +y+3/4,+z+1/4,-x+1/2
-309 -y,+z+1/4,+x+1/4
-310 +x+3/4,-y,+z+3/4
-311 +z+1/4,+x+3/4,-y+1/2
-312 -x,+y+3/4,+z+3/4
-313 -y+1/2,-x+1/2,-z
-314 -z+1/2,-y+1/2,-x
-315 -x+1/2,-z+1/2,-y
-316 -y+1/4,-x+1/4,+z
-317 +z+1/2,-y+1/4,-x+3/4
-318 -x+1/4,+z+1/2,-y+3/4
-319 +z+1/4,-y,+x+1/4
-320 +x+3/4,+z+1/4,-y+1/2
-321 -x,+z+1/4,+y+1/4
-322 +y+3/4,-x,+z+3/4
-323 +z+1/4,+y+3/4,-x+1/2
-324 -y,+x+3/4,+z+3/4

loop_
_atom_site_type_symbol
_atom_site_label
_atom_site_fract_x
_atom_site_fract_y
_atom_site_fract_z
_atom_site_occupancy
_atom_site_thermal_displace_type
_atom_site_U_iso_or_equiv
_atom_site_symmetry_multiplicity
Si Si1 0.94632(12) 0.12602(12) 0.03576(17) 1.0 Uiso 0.0063(4) 192
O O1 0.0 -0.10618(11) 0.10618(11) 1.0 Uiso 0.0104(10) 96
O O2 -0.00349(10) -0.00349(10) 0.14110(16) 1.0 Uiso 0.0117(9) 96
O O3 0.07598(11) 0.07598(11) -0.03594(15) 1.0 Uiso 0.0133(8) 96
O O4 0.07072(12) 0.07072(12) 0.32067(16) 1.0 Uiso 0.0111(8) 96

loop_
_atom_type_symbol
_atom_type_number_in_cell
_atom_type_scat_length_neutron
_atom_type_scat_source
Si 192.0 0.4149 International_Tables_Vol_C
O 384.0 0.5803 International_Tables_Vol_C

loop_
_geom_angle_atom_site_label_1
_geom_angle_atom_site_label_2
_geom_angle_atom_site_label_3
_geom_angle
_geom_angle_site_symmetry_1
_geom_angle_site_symmetry_3
_geom_angle_publ_flag
O1 Si1 O2 110.56(26) 3_655 3_655 n
O1 Si1 O3 108.11(26) 3_655 2_655 n
O1 Si1 O4 108.80(28) 3_655 111_533 n
O2 Si1 O3 109.33(26) 3_655 2_655 n
O2 Si1 O4 109.23(29) 3_655 111_533 n
O3 Si1 O4 110.81(31) 2_655 111_533 n
Si1 O1 Si1 139.4(4) 2_545 -14_556 n
Si1 O2 Si1 149.99(34) 2_545 15_455 n
Si1 O3 Si1 146.77(34) 3_554 14_554 n
Si1 O4 Si1 142.2(4) -117_446 -206_446 n

loop_
_geom_bond_atom_site_label_1
_geom_bond_atom_site_label_2
_geom_bond_distance
_geom_bond_site_symmetry_2
_geom_bond_publ_flag
Si1 Si1 3.070(7) 14_654 n
Si1 Si1 3.098(7) 15_555 n
Si1 Si1 3.030(7) -13_665 n
Si1 Si1 3.028(7) 221_555 n
Si1 O1 1.615(4) 3_655 n
Si1 O2 1.589(4) 3_655 n
Si1 O3 1.6164(34) 2_655 n
Si1 O4 1.600(4) 111_655 n
O1 Si1 1.615(4) 2_545 n
O1 Si1 1.615(4) -14_556 n
O1 O2 2.6339(28) 1_555 n
O1 O2 2.6339(28) -3_555 n
O1 O3 2.616(5) 3_555 n
O1 O3 2.616(5) -1_555 n
O1 O4 2.6146(19) 209_555 n
O1 O4 2.6146(19) -312_434 n
O2 Si1 1.589(4) 2_545 n
O2 Si1 1.589(4) 15_455 n
O2 O1 2.6339(28) 1_555 n
O2 O1 2.6339(28) 13_555 n
O2 O3 2.6151(32) 2_555 n
O2 O3 2.6151(32) 3_555 n
O2 O4 2.600(4) 107_555 n
O2 O4 2.600(4) 209_555 n
O3 Si1 1.6164(34) 3_554 n
O3 Si1 1.6164(34) 14_554 n
O3 O1 2.616(5) 2_555 n
O3 O1 2.616(5) 15_555 n
O3 O2 2.6151(32) 2_555 n
O3 O2 2.6151(32) 3_555 n
O3 O4 2.648(4) 310_555 n
O3 O4 2.648(4) 312_555 n
O4 Si1 1.600(4) -117_545 n
O4 Si1 1.600(4) -206_455 n
O4 O1 2.6146(19) 107_555 n
O4 O1 2.6146(19) 221_555 n
O4 O2 2.600(4) 107_555 n
O4 O2 2.600(4) 209_555 n
O4 O3 2.648(4) 310_555 n
O4 O3 2.648(4) 312_555 n
